data_1566784
loop_
_publ_author_name
'Liu, Hong-Chao'
'Kong, Xiangtao'
'Gong, Xiao-Ping'
'Li, Yuke'
'Niu, Zhi-Jie'
'Gou, Xue-Ya'
'Li, Xue-Song'
'Wang, Yu-Zhao'
'Shi, Wei-Yu'
'Huang, Yan-Chong'
'Liu, Xue-Yuan'
'Liang, Yong-Min'

_publ_section_title
;
 Site-Selective Coupling of Remote C(sp3)&#x2212;H/meta-C(sp2)&#x2212;H
 Bonds Enabled by Ru/Photoredox Dual Catalysis and Mechanistic Studies
;
_journal_name_full 'Chemical Science'
_journal_paper_doi 10.1039/D2SC00764A
_journal_year 2022
_chemical_formula_moiety 'C20 H26 Br N3 O'
_chemical_formula_sum 'C20 H26 Br N3 O'
_chemical_formula_weight 404.35
_space_group_crystal_system monoclinic
_space_group_IT_number 14
_space_group_name_Hall '-P 2ybc'
_space_group_name_H-M_alt 'P 1 21/c 1'
_atom_sites_solution_hydrogens geom
_atom_sites_solution_primary dual
_audit_creation_date 2021-08-24
_audit_creation_method
;
Olex2 1.3
(compiled 2020.11.12 svn.r5f609507 for OlexSys, GUI svn.r6032)
;
_audit_update_record
;
2021-08-26 deposited with the CCDC.	2022-04-12 downloaded from the CCDC.
;
_cell_angle_alpha 90
_cell_angle_beta 97.3165(8)
_cell_angle_gamma 90
_cell_formula_units_Z 4
_cell_length_a 6.36816(5)
_cell_length_b 31.0073(3)
_cell_length_c 10.01092(9)
_cell_measurement_reflns_used 10668
_cell_measurement_temperature 149.99(10)
_cell_measurement_theta_max 76.1290
_cell_measurement_theta_min 4.6600
_cell_volume 1960.66(3)
_computing_cell_refinement 'CrysAlisPro 1.171.41.105a (Rigaku OD, 2021)'
_computing_data_collection 'CrysAlisPro 1.171.41.105a (Rigaku OD, 2021)'
_computing_data_reduction 'CrysAlisPro 1.171.41.105a (Rigaku OD, 2021)'
_computing_molecular_graphics 'Olex2 1.3 (Dolomanov et al., 2009)'
_computing_publication_material 'Olex2 1.3 (Dolomanov et al., 2009)'
_computing_structure_refinement 'SHELXL 2018/1 (Sheldrick, 2015)'
_computing_structure_solution 'SHELXT  (Sheldrick, 2015)'
_diffrn_ambient_environment N~2~
_diffrn_ambient_temperature 149.99(10)
_diffrn_detector 'Hybrid Pixel Array Detector'
_diffrn_detector_area_resol_mean 10.0000
_diffrn_detector_type HyPix
_diffrn_measured_fraction_theta_full 0.986
_diffrn_measured_fraction_theta_max 0.948
_diffrn_measurement_details
;
List of Runs (angles in degrees, time in seconds):

  # Type    Start    End  Width  t~exp~   \w     \q     \k     \f   Frames
#--------------------------------------------------------------------------
  1  \w     54.00  79.00   0.50    0.05    --   46.32  61.00 -91.00   50
  2  \w    104.00 164.00   0.50    0.05    --  104.25  61.00-180.00  120
  3  \w     88.00 174.00   0.50    0.05    --  104.25  61.00 -91.00  172
  4  \w     97.00 152.00   0.50    0.05    --  104.25  45.00 -30.00  110
  5  \w     32.00 102.00   0.50    0.05    --  104.25 -77.00 -90.00  140
  6  \w     32.00  59.00   0.50    0.05    --  104.25 -61.00-150.00   54
  7  \w     40.00  73.00   0.50    0.05    --  104.25 -61.00 -30.00   66
  8  \w     32.00  57.00   0.50    0.05    --  104.25 -61.00 129.00   50
  9  \w    -25.00  48.00   0.50    0.05    --   46.32 -61.00 129.00  146
 10  \w    -63.00  25.00   0.50    0.05    --  -46.32  61.00 -91.00  176
 11  \w    -68.00 -32.00   0.50    0.05    -- -102.00  61.00-120.00   72
 12  \w    -63.00 -38.00   0.50    0.05    -- -102.00  61.00 -91.00   50
 13  \w    -68.00 -38.00   0.50    0.05    -- -102.00  61.00  30.00   60
 14  \w    -91.00 -30.00   0.50    0.05    -- -102.00 125.00 120.00  122
 15  \w     33.00 111.00   0.50    0.05    --  104.25-125.00 120.00  156
 16  \w   -154.00-129.00   0.50    0.05    -- -102.00 -61.00 129.00   50
 17  \w   -175.00-137.00   0.50    0.05    -- -102.00 -94.00  60.00   76
 18  \w   -129.00 -87.00   0.50    0.05    -- -102.00 -94.00  60.00   84
 19  \w   -106.00 -56.00   0.50    0.05    --  -46.32 -61.00 129.00  100
 20  \w    -84.00 -74.00   0.50    0.05    --  -46.32-125.00 -90.00   20
;
_diffrn_measurement_device 'four-circle diffractometer'
_diffrn_measurement_device_type 'XtaLAB Synergy R, DW system, HyPix'
_diffrn_measurement_method '\w scans'
_diffrn_orient_matrix_type 'CrysAlisPro convention (1999,Acta A55,543-557)'
_diffrn_orient_matrix_UB_11 -0.1724598000
_diffrn_orient_matrix_UB_12 -0.0338315000
_diffrn_orient_matrix_UB_13 0.0154983000
_diffrn_orient_matrix_UB_21 -0.0105282000
_diffrn_orient_matrix_UB_22 -0.0113671000
_diffrn_orient_matrix_UB_23 -0.1505002000
_diffrn_orient_matrix_UB_31 0.1721716000
_diffrn_orient_matrix_UB_32 -0.0345656000
_diffrn_orient_matrix_UB_33 0.0343199000
_diffrn_radiation_monochromator mirror
_diffrn_radiation_probe x-ray
_diffrn_radiation_type 'Cu K\a'
_diffrn_radiation_wavelength 1.54184
_diffrn_reflns_av_R_equivalents 0.0243
_diffrn_reflns_av_unetI/netI 0.0222
_diffrn_reflns_Laue_measured_fraction_full 0.986
_diffrn_reflns_Laue_measured_fraction_max 0.948
_diffrn_reflns_limit_h_max 7
_diffrn_reflns_limit_h_min -7
_diffrn_reflns_limit_k_max 37
_diffrn_reflns_limit_k_min -38
_diffrn_reflns_limit_l_max 12
_diffrn_reflns_limit_l_min -12
_diffrn_reflns_number 12690
_diffrn_reflns_point_group_measured_fraction_full 0.986
_diffrn_reflns_point_group_measured_fraction_max 0.948
_diffrn_reflns_theta_full 67.684
_diffrn_reflns_theta_max 76.447
_diffrn_reflns_theta_min 4.676
_diffrn_source 'Rotating-anode X-ray tube'
_diffrn_source_type 'Rigaku (Cu) X-ray Source'
_exptl_absorpt_coefficient_mu 2.946
_exptl_absorpt_correction_T_max 1.00000
_exptl_absorpt_correction_T_min 0.53016
_exptl_absorpt_correction_type multi-scan
_exptl_absorpt_process_details
;
CrysAlisPro 1.171.41.105a (Rigaku Oxford Diffraction, 2021)
Empirical absorption correction using spherical harmonics,
implemented in SCALE3 ABSPACK scaling algorithm.
;
_exptl_crystal_colour 'clear light colourless'
_exptl_crystal_colour_lustre clear
_exptl_crystal_colour_modifier light
_exptl_crystal_colour_primary colourless
_exptl_crystal_density_diffrn 1.370
_exptl_crystal_description block
_exptl_crystal_F_000 840
_exptl_crystal_size_max 0.09
_exptl_crystal_size_mid 0.05
_exptl_crystal_size_min 0.03
_refine_diff_density_max 0.318
_refine_diff_density_min -0.352
_refine_diff_density_rms 0.052
_refine_ls_extinction_coef 0.00261(14)
_refine_ls_extinction_expression Fc^*^=kFc[1+0.001xFc^2^\l^3^/sin(2\q)]^-1/4^
_refine_ls_extinction_method 'SHELXL-2018/1 (Sheldrick 2018)'
_refine_ls_goodness_of_fit_ref 1.067
_refine_ls_hydrogen_treatment constr
_refine_ls_matrix_type full
_refine_ls_number_parameters 232
_refine_ls_number_reflns 3894
_refine_ls_number_restraints 0
_refine_ls_restrained_S_all 1.067
_refine_ls_R_factor_all 0.0283
_refine_ls_R_factor_gt 0.0272
_refine_ls_shift/su_max 0.001
_refine_ls_shift/su_mean 0.000
_refine_ls_structure_factor_coef Fsqd
_refine_ls_weighting_details 'w=1/[\s^2^(Fo^2^)+(0.0261P)^2^+1.1912P] where P=(Fo^2^+2Fc^2^)/3'
_refine_ls_weighting_scheme calc
_refine_ls_wR_factor_gt 0.0656
_refine_ls_wR_factor_ref 0.0663
_reflns_Friedel_coverage 0.000
_reflns_number_gt 3729
_reflns_number_total 3894
_reflns_threshold_expression 'I > 2\s(I)'
_cod_data_source_file d2sc00764a2.cif
_cod_data_source_block liuhch_0824_auto
_cod_original_cell_volume 1960.65(3)
_cod_database_code 1566784
_shelx_shelxl_version_number 2018/1
_shelx_space_group_comment
;
The symmetry employed for this shelxl refinement is uniquely defined
by the following loop, which should always be used as a source of
symmetry information in preference to the above space-group names.
They are only intended as comments.
;
_reflns_odcompleteness_completeness 98.44
_reflns_odcompleteness_iscentric 1
_reflns_odcompleteness_theta 66.97
_olex2_refinement_description
;
1. Fixed Uiso
 At 1.2 times of:
  All C(H) groups, All C(H,H) groups, All N(H) groups
 At 1.5 times of:
  All C(H,H,H) groups
2.a Secondary CH2 refined with riding coordinates:
 C14(H14A,H14B), C15(H15A,H15B)
2.b Aromatic/amide H refined with riding coordinates:
 N3(H3), C2(H2), C4(H4), C6(H6), C7(H7), C8(H8), C10(H10)
2.c Idealised Me refined as rotating group:
 C12(H12A,H12B,H12C), C13(H13A,H13B,H13C), C18(H18A,H18B,H18C), C19(H19A,H19B,
 H19C), C20(H20A,H20B,H20C)
;
_olex2_submission_special_instructions 'No special instructions were received'
_oxdiff_exptl_absorpt_empirical_details
;
Empirical correction (ABSPACK) includes:
- Absorption correction using spherical harmonics
- Frame scaling
;
_oxdiff_exptl_absorpt_empirical_full_max 1.687
_oxdiff_exptl_absorpt_empirical_full_min 0.567

loop_
_space_group_symop_operation_xyz
'x, y, z'
'-x, y+1/2, -z+1/2'
'-x, -y, -z'
'x, -y-1/2, z-1/2'

loop_
_atom_site_label
_atom_site_type_symbol
_atom_site_fract_x
_atom_site_fract_y
_atom_site_fract_z
_atom_site_U_iso_or_equiv
_atom_site_adp_type
_atom_site_occupancy
_atom_site_site_symmetry_order
_atom_site_calc_flag
_atom_site_refinement_flags_posn
_atom_site_refinement_flags_adp
_atom_site_refinement_flags_occupancy
_atom_site_disorder_assembly
_atom_site_disorder_group
Br1 Br -0.25472(3) 0.48498(2) 0.10377(2) 0.03008(9) Uani 1 1 d . . . . .
O1 O 0.5999(2) 0.25367(4) 1.08107(12) 0.0317(3) Uani 1 1 d . . . . .
N1 N 0.2497(2) 0.45675(5) 0.38902(13) 0.0215(3) Uani 1 1 d . . . . .
N2 N -0.0646(2) 0.44127(4) 0.48706(14) 0.0223(3) Uani 1 1 d . . . . .
N3 N 0.6582(2) 0.23015(5) 0.87544(14) 0.0275(3) Uani 1 1 d . . . . .
H3 H 0.633630 0.235069 0.788280 0.033 Uiso 1 1 calc R U . . .
C1 C 0.1468(2) 0.44297(5) 0.49036(16) 0.0182(3) Uani 1 1 d . . . . .
C2 C 0.1308(3) 0.46936(5) 0.27669(17) 0.0225(3) Uani 1 1 d . . . . .
H2 H 0.197938 0.479518 0.203258 0.027 Uiso 1 1 calc R U . . .
C3 C -0.0875(3) 0.46807(5) 0.26423(16) 0.0208(3) Uani 1 1 d . . . . .
C4 C -0.1810(3) 0.45370(6) 0.37338(16) 0.0232(3) Uani 1 1 d . . . . .
H4 H -0.331007 0.452668 0.367253 0.028 Uiso 1 1 calc R U . . .
C5 C 0.2767(2) 0.42870(5) 0.61619(15) 0.0180(3) Uani 1 1 d . . . . .
C6 C 0.4857(2) 0.44237(5) 0.64543(17) 0.0207(3) Uani 1 1 d . . . . .
H6 H 0.547061 0.460504 0.584433 0.025 Uiso 1 1 calc R U . . .
C7 C 0.6032(2) 0.42923(5) 0.76454(17) 0.0224(3) Uani 1 1 d . . . . .
H7 H 0.745894 0.438444 0.785268 0.027 Uiso 1 1 calc R U . . .
C8 C 0.5142(3) 0.40278(5) 0.85353(17) 0.0216(3) Uani 1 1 d . . . . .
H8 H 0.596613 0.394511 0.935344 0.026 Uiso 1 1 calc R U . . .
C9 C 0.3059(2) 0.38794(5) 0.82585(16) 0.0185(3) Uani 1 1 d . . . . .
C10 C 0.1888(2) 0.40162(5) 0.70638(16) 0.0185(3) Uani 1 1 d . . . . .
H10 H 0.046189 0.392376 0.685571 0.022 Uiso 1 1 calc R U . . .
C11 C 0.2108(3) 0.36013(5) 0.92990(17) 0.0218(3) Uani 1 1 d . . . . .
C12 C 0.0011(3) 0.33896(6) 0.8724(2) 0.0292(4) Uani 1 1 d . . . . .
H12A H -0.103641 0.361385 0.844053 0.044 Uiso 1 1 calc R U . . .
H12B H -0.050488 0.320906 0.941689 0.044 Uiso 1 1 calc R U . . .
H12C H 0.023280 0.321074 0.794732 0.044 Uiso 1 1 calc R U . . .
C13 C 0.1699(3) 0.39023(6) 1.04608(19) 0.0331(4) Uani 1 1 d . . . . .
H13A H 0.303481 0.403490 1.085049 0.050 Uiso 1 1 calc R U . . .
H13B H 0.110479 0.373540 1.115465 0.050 Uiso 1 1 calc R U . . .
H13C H 0.069688 0.412814 1.011689 0.050 Uiso 1 1 calc R U . . .
C14 C 0.3660(3) 0.32469(5) 0.98876(16) 0.0220(3) Uani 1 1 d . . . . .
H14A H 0.494372 0.338822 1.035339 0.026 Uiso 1 1 calc R U . . .
H14B H 0.299189 0.308506 1.057416 0.026 Uiso 1 1 calc R U . . .
C15 C 0.4341(3) 0.29263(5) 0.88765(16) 0.0224(3) Uani 1 1 d . . . . .
H15A H 0.513706 0.307961 0.823388 0.027 Uiso 1 1 calc R U . . .
H15B H 0.306913 0.279598 0.835944 0.027 Uiso 1 1 calc R U . . .
C16 C 0.5725(3) 0.25707(5) 0.95762(16) 0.0215(3) Uani 1 1 d . . . . .
C17 C 0.7918(3) 0.19258(6) 0.92137(18) 0.0301(4) Uani 1 1 d . . . . .
C18 C 0.8507(5) 0.17049(9) 0.7953(2) 0.0647(9) Uani 1 1 d . . . . .
H18A H 0.722552 0.159113 0.742409 0.097 Uiso 1 1 calc R U . . .
H18B H 0.949024 0.146746 0.821335 0.097 Uiso 1 1 calc R U . . .
H18C H 0.918342 0.191395 0.741034 0.097 Uiso 1 1 calc R U . . .
C19 C 0.9936(3) 0.20807(7) 1.0075(3) 0.0454(5) Uani 1 1 d . . . . .
H19A H 1.071334 0.227552 0.954374 0.068 Uiso 1 1 calc R U . . .
H19B H 1.082678 0.183191 1.036686 0.068 Uiso 1 1 calc R U . . .
H19C H 0.955808 0.223401 1.086706 0.068 Uiso 1 1 calc R U . . .
C20 C 0.6681(3) 0.16146(6) 0.9993(2) 0.0368(4) Uani 1 1 d . . . . .
H20A H 0.632192 0.175650 1.080855 0.055 Uiso 1 1 calc R U . . .
H20B H 0.754563 0.135877 1.024305 0.055 Uiso 1 1 calc R U . . .
H20C H 0.537767 0.152824 0.942795 0.055 Uiso 1 1 calc R U . . .

loop_
_atom_site_aniso_label
_atom_site_aniso_U_11
_atom_site_aniso_U_22
_atom_site_aniso_U_33
_atom_site_aniso_U_23
_atom_site_aniso_U_13
_atom_site_aniso_U_12
Br1 0.03250(12) 0.03767(13) 0.01917(11) 0.00393(7) -0.00014(7) 0.00933(7)
O1 0.0536(8) 0.0270(6) 0.0138(6) 0.0014(5) 0.0023(5) 0.0148(6)
N1 0.0225(7) 0.0227(7) 0.0198(7) 0.0022(5) 0.0046(5) -0.0016(5)
N2 0.0206(6) 0.0247(7) 0.0217(7) 0.0040(5) 0.0027(5) -0.0006(5)
N3 0.0433(8) 0.0257(7) 0.0138(6) 0.0033(5) 0.0046(6) 0.0148(6)
C1 0.0215(7) 0.0147(7) 0.0186(7) -0.0002(6) 0.0034(6) -0.0012(6)
C2 0.0289(8) 0.0209(8) 0.0185(7) 0.0007(6) 0.0057(6) -0.0018(6)
C3 0.0273(8) 0.0172(7) 0.0169(7) -0.0019(6) -0.0006(6) 0.0028(6)
C4 0.0219(8) 0.0262(8) 0.0212(8) 0.0011(6) 0.0021(6) 0.0007(6)
C5 0.0200(7) 0.0153(7) 0.0190(7) -0.0013(6) 0.0036(6) 0.0014(5)
C6 0.0222(8) 0.0178(7) 0.0229(8) 0.0016(6) 0.0061(6) 0.0004(6)
C7 0.0175(7) 0.0224(8) 0.0271(8) -0.0006(6) 0.0017(6) 0.0010(6)
C8 0.0230(8) 0.0203(7) 0.0207(8) 0.0007(6) -0.0002(6) 0.0050(6)
C9 0.0230(7) 0.0141(7) 0.0192(7) 0.0000(6) 0.0054(6) 0.0043(6)
C10 0.0187(7) 0.0164(7) 0.0208(8) -0.0007(6) 0.0039(6) 0.0004(5)
C11 0.0265(8) 0.0189(7) 0.0210(8) 0.0033(6) 0.0070(6) 0.0051(6)
C12 0.0250(8) 0.0273(9) 0.0364(10) 0.0126(7) 0.0076(7) 0.0013(7)
C13 0.0483(11) 0.0255(9) 0.0287(9) 0.0027(7) 0.0180(8) 0.0101(8)
C14 0.0297(8) 0.0192(7) 0.0173(7) 0.0026(6) 0.0038(6) 0.0045(6)
C15 0.0311(8) 0.0196(7) 0.0163(7) 0.0021(6) 0.0027(6) 0.0066(6)
C16 0.0291(8) 0.0182(7) 0.0172(7) 0.0021(6) 0.0026(6) 0.0030(6)
C17 0.0432(10) 0.0273(9) 0.0204(8) 0.0037(7) 0.0060(7) 0.0167(8)
C18 0.104(2) 0.0609(16) 0.0318(12) 0.0047(11) 0.0191(13) 0.0563(16)
C19 0.0363(11) 0.0403(11) 0.0587(14) 0.0173(11) 0.0026(10) 0.0091(9)
C20 0.0447(11) 0.0203(8) 0.0443(11) 0.0045(8) 0.0021(9) 0.0074(8)

loop_
_atom_type_symbol
_atom_type_description
_atom_type_scat_dispersion_real
_atom_type_scat_dispersion_imag
_atom_type_scat_source
C C 0.0181 0.0091 'International Tables Vol C Tables 4.2.6.8 and 6.1.1.4'
H H 0.0000 0.0000 'International Tables Vol C Tables 4.2.6.8 and 6.1.1.4'
Br Br -0.6763 1.2805 'International Tables Vol C Tables 4.2.6.8 and 6.1.1.4'
N N 0.0311 0.0180 'International Tables Vol C Tables 4.2.6.8 and 6.1.1.4'
O O 0.0492 0.0322 'International Tables Vol C Tables 4.2.6.8 and 6.1.1.4'

loop_
_geom_angle_atom_site_label_1
_geom_angle_atom_site_label_2
_geom_angle_atom_site_label_3
_geom_angle
_geom_angle_site_symmetry_1
_geom_angle_site_symmetry_3
_geom_angle_publ_flag
C2 N1 C1 116.78(14) . . ?
C4 N2 C1 117.12(14) . . ?
C16 N3 H3 117.8 . . ?
C16 N3 C17 124.32(14) . . ?
C17 N3 H3 117.8 . . ?
N1 C1 C5 117.55(13) . . ?
N2 C1 N1 125.22(14) . . ?
N2 C1 C5 117.23(13) . . ?
N1 C2 H2 119.1 . . ?
N1 C2 C3 121.71(15) . . ?
C3 C2 H2 119.1 . . ?
C2 C3 Br1 121.47(12) . . ?
C2 C3 C4 117.90(15) . . ?
C4 C3 Br1 120.63(12) . . ?
N2 C4 C3 121.26(15) . . ?
N2 C4 H4 119.4 . . ?
C3 C4 H4 119.4 . . ?
C6 C5 C1 120.15(14) . . ?
C6 C5 C10 119.78(14) . . ?
C10 C5 C1 120.07(14) . . ?
C5 C6 H6 120.4 . . ?
C7 C6 C5 119.24(15) . . ?
C7 C6 H6 120.4 . . ?
C6 C7 H7 119.8 . . ?
C8 C7 C6 120.50(15) . . ?
C8 C7 H7 119.8 . . ?
C7 C8 H8 119.2 . . ?
C7 C8 C9 121.56(15) . . ?
C9 C8 H8 119.2 . . ?
C8 C9 C11 119.77(14) . . ?
C10 C9 C8 117.42(14) . . ?
C10 C9 C11 122.69(14) . . ?
C5 C10 H10 119.3 . . ?
C9 C10 C5 121.49(14) . . ?
C9 C10 H10 119.3 . . ?
C9 C11 C13 106.95(13) . . ?
C9 C11 C14 111.74(13) . . ?
C12 C11 C9 112.68(14) . . ?
C12 C11 C13 108.66(15) . . ?
C12 C11 C14 108.88(14) . . ?
C13 C11 C14 107.76(14) . . ?
C11 C12 H12A 109.5 . . ?
C11 C12 H12B 109.5 . . ?
C11 C12 H12C 109.5 . . ?
H12A C12 H12B 109.5 . . ?
H12A C12 H12C 109.5 . . ?
H12B C12 H12C 109.5 . . ?
C11 C13 H13A 109.5 . . ?
C11 C13 H13B 109.5 . . ?
C11 C13 H13C 109.5 . . ?
H13A C13 H13B 109.5 . . ?
H13A C13 H13C 109.5 . . ?
H13B C13 H13C 109.5 . . ?
C11 C14 H14A 108.3 . . ?
C11 C14 H14B 108.3 . . ?
H14A C14 H14B 107.4 . . ?
C15 C14 C11 115.73(13) . . ?
C15 C14 H14A 108.3 . . ?
C15 C14 H14B 108.3 . . ?
C14 C15 H15A 109.4 . . ?
C14 C15 H15B 109.4 . . ?
C14 C15 C16 111.34(13) . . ?
H15A C15 H15B 108.0 . . ?
C16 C15 H15A 109.4 . . ?
C16 C15 H15B 109.4 . . ?
O1 C16 N3 123.23(15) . . ?
O1 C16 C15 121.53(14) . . ?
N3 C16 C15 115.24(14) . . ?
N3 C17 C18 106.78(15) . . ?
N3 C17 C19 109.63(16) . . ?
N3 C17 C20 110.07(15) . . ?
C18 C17 C19 109.3(2) . . ?
C20 C17 C18 109.7(2) . . ?
C20 C17 C19 111.25(16) . . ?
C17 C18 H18A 109.5 . . ?
C17 C18 H18B 109.5 . . ?
C17 C18 H18C 109.5 . . ?
H18A C18 H18B 109.5 . . ?
H18A C18 H18C 109.5 . . ?
H18B C18 H18C 109.5 . . ?
C17 C19 H19A 109.5 . . ?
C17 C19 H19B 109.5 . . ?
C17 C19 H19C 109.5 . . ?
H19A C19 H19B 109.5 . . ?
H19A C19 H19C 109.5 . . ?
H19B C19 H19C 109.5 . . ?
C17 C20 H20A 109.5 . . ?
C17 C20 H20B 109.5 . . ?
C17 C20 H20C 109.5 . . ?
H20A C20 H20B 109.5 . . ?
H20A C20 H20C 109.5 . . ?
H20B C20 H20C 109.5 . . ?

loop_
_geom_bond_atom_site_label_1
_geom_bond_atom_site_label_2
_geom_bond_distance
_geom_bond_site_symmetry_2
_geom_bond_publ_flag
Br1 C3 1.8851(16) . ?
O1 C16 1.230(2) . ?
N1 C1 1.345(2) . ?
N1 C2 1.332(2) . ?
N2 C1 1.344(2) . ?
N2 C4 1.333(2) . ?
N3 H3 0.8800 . ?
N3 C16 1.336(2) . ?
N3 C17 1.481(2) . ?
C1 C5 1.484(2) . ?
C2 H2 0.9500 . ?
C2 C3 1.380(2) . ?
C3 C4 1.383(2) . ?
C4 H4 0.9500 . ?
C5 C6 1.392(2) . ?
C5 C10 1.401(2) . ?
C6 H6 0.9500 . ?
C6 C7 1.386(2) . ?
C7 H7 0.9500 . ?
C7 C8 1.384(2) . ?
C8 H8 0.9500 . ?
C8 C9 1.398(2) . ?
C9 C10 1.392(2) . ?
C9 C11 1.535(2) . ?
C10 H10 0.9500 . ?
C11 C12 1.533(2) . ?
C11 C13 1.539(2) . ?
C11 C14 1.544(2) . ?
C12 H12A 0.9800 . ?
C12 H12B 0.9800 . ?
C12 H12C 0.9800 . ?
C13 H13A 0.9800 . ?
C13 H13B 0.9800 . ?
C13 H13C 0.9800 . ?
C14 H14A 0.9900 . ?
C14 H14B 0.9900 . ?
C14 C15 1.521(2) . ?
C15 H15A 0.9900 . ?
C15 H15B 0.9900 . ?
C15 C16 1.525(2) . ?
C17 C18 1.524(3) . ?
C17 C19 1.531(3) . ?
C17 C20 1.522(3) . ?
C18 H18A 0.9800 . ?
C18 H18B 0.9800 . ?
C18 H18C 0.9800 . ?
C19 H19A 0.9800 . ?
C19 H19B 0.9800 . ?
C19 H19C 0.9800 . ?
C20 H20A 0.9800 . ?
C20 H20B 0.9800 . ?
C20 H20C 0.9800 . ?

loop_
_geom_torsion_atom_site_label_1
_geom_torsion_atom_site_label_2
_geom_torsion_atom_site_label_3
_geom_torsion_atom_site_label_4
_geom_torsion
_geom_torsion_site_symmetry_1
_geom_torsion_site_symmetry_2
_geom_torsion_site_symmetry_3
_geom_torsion_site_symmetry_4
_geom_torsion_publ_flag
Br1 C3 C4 N2 179.39(12) . . . . ?
N1 C1 C5 C6 21.2(2) . . . . ?
N1 C1 C5 C10 -159.23(14) . . . . ?
N1 C2 C3 Br1 -178.82(12) . . . . ?
N1 C2 C3 C4 0.9(2) . . . . ?
N2 C1 C5 C6 -158.54(15) . . . . ?
N2 C1 C5 C10 21.1(2) . . . . ?
C1 N1 C2 C3 -0.5(2) . . . . ?
C1 N2 C4 C3 -0.6(2) . . . . ?
C1 C5 C6 C7 178.96(14) . . . . ?
C1 C5 C10 C9 -179.45(14) . . . . ?
C2 N1 C1 N2 -0.4(2) . . . . ?
C2 N1 C1 C5 179.87(14) . . . . ?
C2 C3 C4 N2 -0.3(2) . . . . ?
C4 N2 C1 N1 1.0(2) . . . . ?
C4 N2 C1 C5 -179.33(14) . . . . ?
C5 C6 C7 C8 0.1(2) . . . . ?
C6 C5 C10 C9 0.1(2) . . . . ?
C6 C7 C8 C9 1.0(2) . . . . ?
C7 C8 C9 C10 -1.5(2) . . . . ?
C7 C8 C9 C11 -177.60(15) . . . . ?
C8 C9 C10 C5 0.9(2) . . . . ?
C8 C9 C11 C12 -167.92(14) . . . . ?
C8 C9 C11 C13 72.74(18) . . . . ?
C8 C9 C11 C14 -45.0(2) . . . . ?
C9 C11 C14 C15 -60.22(19) . . . . ?
C10 C5 C6 C7 -0.6(2) . . . . ?
C10 C9 C11 C12 16.2(2) . . . . ?
C10 C9 C11 C13 -103.16(18) . . . . ?
C10 C9 C11 C14 139.14(15) . . . . ?
C11 C9 C10 C5 176.89(14) . . . . ?
C11 C14 C15 C16 -175.41(14) . . . . ?
C12 C11 C14 C15 64.89(18) . . . . ?
C13 C11 C14 C15 -177.43(15) . . . . ?
C14 C15 C16 O1 7.6(2) . . . . ?
C14 C15 C16 N3 -173.04(15) . . . . ?
C16 N3 C17 C18 178.7(2) . . . . ?
C16 N3 C17 C19 -63.0(2) . . . . ?
C16 N3 C17 C20 59.7(2) . . . . ?
C17 N3 C16 O1 1.4(3) . . . . ?
C17 N3 C16 C15 -177.92(16) . . . . ?
